data_7031202
loop_
_publ_author_name
'Kreider-Mueller, Ava'
'Rong, Yi'
'Owen, Jonathan S.'
'Parkin, Gerard'

_publ_section_title
;
 Molecular structures of
 tris(2-mercapto-1-tert-butylimidazolyl)hydroborato and
 tris(2-mercapto-1-adamantylimidazolyl)hydroborato sodium complexes:
 analysis of [Tm(R)] ligand coordination modes and conformations.
;
_journal_issue 28
_journal_name_full 'Dalton transactions (Cambridge, England : 2003)'
_journal_page_first 10852
_journal_page_last 10865
_journal_paper_doi 10.1039/c4dt01271b
_journal_volume 43
_journal_year 2014
_chemical_formula_sum 'C53 H80 B N6 Na O3.5 S3'
_chemical_formula_weight 987.21
_chemical_name_systematic
; 
 ? 
;
_space_group_IT_number 2
_symmetry_cell_setting triclinic
_symmetry_space_group_name_Hall '-P 1'
_symmetry_space_group_name_H-M 'P -1'
_atom_sites_solution_hydrogens geom
_atom_sites_solution_primary direct
_atom_sites_solution_secondary difmap
_audit_creation_method SHELXL-97
_cell_angle_alpha 89.086(2)
_cell_angle_beta 77.146(2)
_cell_angle_gamma 62.0650(10)
_cell_formula_units_Z 2
_cell_length_a 13.4039(13)
_cell_length_b 13.5804(13)
_cell_length_c 16.5744(16)
_cell_measurement_reflns_used 4824
_cell_measurement_temperature 150(2)
_cell_measurement_theta_max 23.53
_cell_measurement_theta_min 2.23
_cell_volume 2585.0(4)
_computing_cell_refinement 'Bruker SAINT'
_computing_data_collection 'Bruker APEX2'
_computing_data_reduction 'Bruker SAINT'
_computing_molecular_graphics 'Bruker SHELXTL'
_computing_publication_material 'Bruker SHELXTL'
_computing_structure_refinement 'SHELXL-97 (Sheldrick, 2008)'
_computing_structure_solution 'SHELXS-97 (Sheldrick, 2008)'
_diffrn_ambient_temperature 150(2)
_diffrn_measured_fraction_theta_full 0.996
_diffrn_measured_fraction_theta_max 0.996
_diffrn_measurement_device_type 'Bruker APEX-II CCD'
_diffrn_measurement_method '\f and \w scans'
_diffrn_radiation_monochromator graphite
_diffrn_radiation_source 'fine-focus sealed tube'
_diffrn_radiation_type MoK\a
_diffrn_radiation_wavelength 0.71073
_diffrn_reflns_av_R_equivalents 0.1044
_diffrn_reflns_av_sigmaI/netI 0.1630
_diffrn_reflns_limit_h_max 17
_diffrn_reflns_limit_h_min -17
_diffrn_reflns_limit_k_max 18
_diffrn_reflns_limit_k_min -18
_diffrn_reflns_limit_l_max 22
_diffrn_reflns_limit_l_min -22
_diffrn_reflns_number 35165
_diffrn_reflns_theta_full 28.28
_diffrn_reflns_theta_max 28.28
_diffrn_reflns_theta_min 1.71
_exptl_absorpt_coefficient_mu 0.202
_exptl_absorpt_correction_T_max 0.9801
_exptl_absorpt_correction_T_min 0.9646
_exptl_absorpt_correction_type empirical
_exptl_absorpt_process_details sadabs
_exptl_crystal_colour colorless
_exptl_crystal_density_diffrn 1.268
_exptl_crystal_density_method 'not measured'
_exptl_crystal_description block
_exptl_crystal_F_000 1064
_exptl_crystal_size_max 0.18
_exptl_crystal_size_mid 0.14
_exptl_crystal_size_min 0.10
_platon_squeeze_details
;The unit cell contains 1 THF Molecule which has been treated as diffuse contribution to the overall 
scattering without specific atom positions by SQUEEZE/PLATON. 
;
_refine_diff_density_max 0.573
_refine_diff_density_min -0.381
_refine_diff_density_rms 0.070
_refine_ls_extinction_method none
_refine_ls_goodness_of_fit_ref 1.027
_refine_ls_hydrogen_treatment mixed
_refine_ls_matrix_type full
_refine_ls_number_parameters 590
_refine_ls_number_reflns 12774
_refine_ls_number_restraints 47
_refine_ls_restrained_S_all 1.054
_refine_ls_R_factor_all 0.1606
_refine_ls_R_factor_gt 0.0681
_refine_ls_shift/su_max 0.001
_refine_ls_shift/su_mean 0.000
_refine_ls_structure_factor_coef Fsqd
_refine_ls_weighting_details 'calc w=1/[\s^2^(Fo^2^)+(0.0080P)^2^+0.0000P] where P=(Fo^2^+2Fc^2^)/3'
_refine_ls_weighting_scheme calc
_refine_ls_wR_factor_gt 0.0881
_refine_ls_wR_factor_ref 0.1026
_reflns_number_gt 5590
_reflns_number_total 12774
_reflns_threshold_expression >2sigma(I)
_cod_data_source_file c4dt01271b2.cif
_cod_data_source_block tmadnas10-sr
_cod_depositor_comments
;
The following automatic conversions were performed:

'_symmetry_cell_setting' value 'Triclinic' changed to 'triclinic'
according to
/usr/data/users/saulius/crontab/automatic-downloads/rss-feeds/RSC/lib/dictionaries/cif_core.dic
dictionary named 'cif_core.dic' version 2.4.2 from 2011-04-26.

Automatic conversion script
Id: cif_fix_values 2281 2013-09-26 08:29:07Z andrius 

 Adding full bibliography for 7031202--7031203.cif.
;
_cod_original_sg_symbol_H-M P-1
_cod_original_formula_sum 'C53 H80 B N6 Na O3.50 S3'
_cod_database_code 7031202

loop_
_symmetry_equiv_pos_as_xyz
'x, y, z'
'-x, -y, -z'

loop_
_atom_site_label
_atom_site_type_symbol
_atom_site_fract_x
_atom_site_fract_y
_atom_site_fract_z
_atom_site_U_iso_or_equiv
_atom_site_adp_type
_atom_site_occupancy
_atom_site_symmetry_multiplicity
_atom_site_calc_flag
_atom_site_refinement_flags
Na Na -0.22018(11) 0.89488(11) 0.62119(8) 0.0404(4) Uani 1 1 d .
B B -0.2357(3) 0.8431(3) 0.8077(2) 0.0230(9) Uani 1 1 d .
H1 H -0.205(2) 0.829(2) 0.7412(16) 0.028 Uiso 1 1 d .
O2 O -0.3044(2) 1.0475(2) 0.55186(15) 0.0518(7) Uani 1 1 d .
S1 S -0.11004(7) 0.98162(7) 0.71885(5) 0.0334(2) Uani 1 1 d .
S2 S -0.46113(7) 0.96363(7) 0.73452(5) 0.0291(2) Uani 1 1 d .
S3 S -0.07956(7) 0.58526(7) 0.74247(5) 0.0312(2) Uani 1 1 d .
N11 N -0.2743(2) 0.96531(19) 0.83792(14) 0.0216(6) Uani 1 1 d .
N12 N -0.2929(2) 1.13518(19) 0.84211(15) 0.0232(6) Uani 1 1 d .
N21 N -0.3412(2) 0.82161(19) 0.83555(14) 0.0219(6) Uani 1 1 d .
N22 N -0.5071(2) 0.82312(18) 0.84126(14) 0.0216(6) Uani 1 1 d .
N31 N -0.1367(2) 0.76371(19) 0.84743(14) 0.0215(6) Uani 1 1 d .
N32 N 0.0204(2) 0.61492(19) 0.86319(14) 0.0211(6) Uani 1 1 d .
C21 C -0.4038(3) 1.1469(3) 0.5958(2) 0.0493(10) Uani 1 1 d .
H21A H -0.3914 1.2130 0.5863 0.059 Uiso 1 1 calc R
H21B H -0.4199 1.1400 0.6562 0.059 Uiso 1 1 calc R
C22 C -0.5019(3) 1.1575(3) 0.5612(2) 0.0558(11) Uani 1 1 d .
H22A H -0.5365 1.1118 0.5890 0.067 Uiso 1 1 calc R
H22B H -0.5633 1.2365 0.5667 0.067 Uiso 1 1 calc R
C23 C -0.4427(4) 1.1138(4) 0.4725(2) 0.0710(13) Uani 1 1 d .
H23A H -0.4851 1.0839 0.4478 0.085 Uiso 1 1 calc R
H23B H -0.4369 1.1732 0.4396 0.085 Uiso 1 1 calc R
C24 C -0.3263(4) 1.0238(3) 0.4752(2) 0.0756(15) Uani 1 1 d .
H24A H -0.3243 0.9500 0.4737 0.091 Uiso 1 1 calc R
H24B H -0.2666 1.0225 0.4271 0.091 Uiso 1 1 calc R
O3 O -0.2450(2) 0.76056(19) 0.55148(14) 0.0452(6) Uani 1 1 d .
C31 C -0.1840(4) 0.7054(3) 0.4695(2) 0.0624(12) Uani 1 1 d .
H31A H -0.1038 0.6954 0.4563 0.075 Uiso 1 1 calc R
H31B H -0.2245 0.7502 0.4281 0.075 Uiso 1 1 calc R
C32 C -0.1810(3) 0.5930(3) 0.4678(2) 0.0616(12) Uani 1 1 d .
H32A H -0.2441 0.5956 0.4446 0.074 Uiso 1 1 calc R
H32B H -0.1052 0.5340 0.4346 0.074 Uiso 1 1 calc R
C33 C -0.1988(3) 0.5729(3) 0.5578(2) 0.0525(11) Uani 1 1 d .
H33A H -0.1243 0.5391 0.5749 0.063 Uiso 1 1 calc R
H33B H -0.2348 0.5234 0.5695 0.063 Uiso 1 1 calc R
C34 C -0.2800(3) 0.6894(3) 0.6011(2) 0.0442(10) Uani 1 1 d .
H34A H -0.3620 0.7103 0.6033 0.053 Uiso 1 1 calc R
H34B H -0.2716 0.6946 0.6585 0.053 Uiso 1 1 calc R
C101 C -0.2275(2) 1.0294(2) 0.80064(18) 0.0231(7) Uani 1 1 d .
C102 C -0.3690(3) 1.0321(2) 0.90150(18) 0.0263(8) Uani 1 1 d .
H10A H -0.4180 1.0086 0.9373 0.032 Uiso 1 1 calc R
C103 C -0.3805(3) 1.1349(3) 0.90464(18) 0.0289(8) Uani 1 1 d .
H10B H -0.4386 1.1970 0.9430 0.035 Uiso 1 1 calc R
C104 C -0.2709(3) 1.2326(2) 0.82750(19) 0.0253(8) Uani 1 1 d .
C105 C -0.2751(3) 1.2631(2) 0.73841(19) 0.0321(8) Uani 1 1 d .
H10C H -0.2164 1.1979 0.6982 0.039 Uiso 1 1 calc R
H10D H -0.3529 1.2835 0.7297 0.039 Uiso 1 1 calc R
C106 C -0.3638(3) 1.3349(2) 0.88758(19) 0.0321(8) Uani 1 1 d .
H10E H -0.3633 1.3168 0.9456 0.039 Uiso 1 1 calc R
H10F H -0.4417 1.3547 0.8792 0.039 Uiso 1 1 calc R
C107 C -0.1523(3) 1.2034(2) 0.8433(2) 0.0369(9) Uani 1 1 d .
H10G H -0.0907 1.1360 0.8062 0.044 Uiso 1 1 calc R
H10H H -0.1521 1.1865 0.9016 0.044 Uiso 1 1 calc R
C108 C -0.1276(3) 1.3022(3) 0.8267(3) 0.0510(11) Uani 1 1 d .
H10I H -0.0492 1.2822 0.8357 0.061 Uiso 1 1 calc R
C109 C -0.1304(3) 1.3300(3) 0.7375(2) 0.0582(12) Uani 1 1 d .
H10J H -0.1129 1.3928 0.7267 0.070 Uiso 1 1 calc R
H10K H -0.0704 1.2642 0.6983 0.070 Uiso 1 1 calc R
C110 C -0.2501(3) 1.3621(3) 0.7241(2) 0.0459(10) Uani 1 1 d .
H11A H -0.2515 1.3809 0.6656 0.055 Uiso 1 1 calc R
C111 C -0.3421(3) 1.4635(3) 0.7838(2) 0.0458(10) Uani 1 1 d .
H11B H -0.4199 1.4854 0.7744 0.055 Uiso 1 1 calc R
H11C H -0.3262 1.5275 0.7741 0.055 Uiso 1 1 calc R
C112 C -0.3404(3) 1.4347(3) 0.8729(2) 0.0390(9) Uani 1 1 d .
H11D H -0.4016 1.5009 0.9125 0.047 Uiso 1 1 calc R
C113 C -0.2209(3) 1.4043(3) 0.8867(2) 0.0524(11) Uani 1 1 d .
H11E H -0.2192 1.3873 0.9448 0.063 Uiso 1 1 calc R
H11F H -0.2052 1.4684 0.8770 0.063 Uiso 1 1 calc R
C201 C -0.4381(2) 0.8683(2) 0.80478(17) 0.0207(7) Uani 1 1 d .
C202 C -0.3494(3) 0.7459(2) 0.88941(17) 0.0233(7) Uani 1 1 d .
H20A H -0.2931 0.7011 0.9189 0.028 Uiso 1 1 calc R
C203 C -0.4496(3) 0.7464(2) 0.89299(18) 0.0261(8) Uani 1 1 d .
H20B H -0.4772 0.7019 0.9254 0.031 Uiso 1 1 calc R
C204 C -0.6244(2) 0.8510(2) 0.82992(18) 0.0223(7) Uani 1 1 d .
C205 C -0.6165(3) 0.8213(3) 0.74031(18) 0.0316(8) Uani 1 1 d .
H20C H -0.5632 0.7403 0.7244 0.038 Uiso 1 1 calc R
H20D H -0.5849 0.8635 0.7034 0.038 Uiso 1 1 calc R
C206 C -0.7085(2) 0.9741(2) 0.85826(19) 0.0291(8) Uani 1 1 d .
H20E H -0.6797 1.0211 0.8255 0.035 Uiso 1 1 calc R
H20F H -0.7141 0.9900 0.9176 0.035 Uiso 1 1 calc R
C207 C -0.6709(3) 0.7815(2) 0.8851(2) 0.0327(8) Uani 1 1 d .
H20G H -0.6170 0.7006 0.8690 0.039 Uiso 1 1 calc R
H20H H -0.6757 0.7985 0.9441 0.039 Uiso 1 1 calc R
C208 C -0.7916(3) 0.8097(3) 0.8743(2) 0.0368(9) Uani 1 1 d .
H20I H -0.8208 0.7641 0.9100 0.044 Uiso 1 1 calc R
C209 C -0.7836(3) 0.7815(3) 0.7835(2) 0.0435(10) Uani 1 1 d .
H20J H -0.7305 0.7006 0.7667 0.052 Uiso 1 1 calc R
H20K H -0.8614 0.7991 0.7763 0.052 Uiso 1 1 calc R
C210 C -0.7377(3) 0.8505(3) 0.7298(2) 0.0373(9) Uani 1 1 d .
H21C H -0.7324 0.8330 0.6702 0.045 Uiso 1 1 calc R
C211 C -0.8191(3) 0.9754(3) 0.7554(2) 0.0404(9) Uani 1 1 d .
H21D H -0.7881 1.0195 0.7206 0.048 Uiso 1 1 calc R
H21E H -0.8969 0.9957 0.7467 0.048 Uiso 1 1 calc R
C212 C -0.8294(3) 1.0022(3) 0.8462(2) 0.0383(9) Uani 1 1 d .
H21F H -0.8838 1.0838 0.8629 0.046 Uiso 1 1 calc R
C213 C -0.8766(3) 0.9338(3) 0.9004(2) 0.0381(9) Uani 1 1 d .
H21G H -0.8844 0.9522 0.9598 0.046 Uiso 1 1 calc R
H21H H -0.9543 0.9515 0.8929 0.046 Uiso 1 1 calc R
C301 C -0.0634(2) 0.6538(2) 0.81765(18) 0.0221(7) Uani 1 1 d .
C302 C -0.0984(3) 0.7917(3) 0.90991(18) 0.0243(7) Uani 1 1 d .
H30A H -0.1339 0.8632 0.9405 0.029 Uiso 1 1 calc R
C303 C -0.0035(3) 0.7018(2) 0.92003(18) 0.0241(7) Uani 1 1 d .
H30B H 0.0402 0.6977 0.9591 0.029 Uiso 1 1 calc R
C304 C 0.1233(2) 0.5011(2) 0.84987(18) 0.0210(7) Uani 1 1 d .
C305 C 0.0834(2) 0.4119(2) 0.86651(18) 0.0259(8) Uani 1 1 d .
H30C H 0.0381 0.4246 0.9249 0.031 Uiso 1 1 calc R
H30D H 0.0324 0.4177 0.8296 0.031 Uiso 1 1 calc R
C306 C 0.1981(2) 0.4916(2) 0.90945(18) 0.0250(7) Uani 1 1 d .
H30E H 0.1516 0.5052 0.9675 0.030 Uiso 1 1 calc R
H30F H 0.2241 0.5491 0.9006 0.030 Uiso 1 1 calc R
C307 C 0.1967(2) 0.4807(2) 0.76097(17) 0.0266(8) Uani 1 1 d .
H30G H 0.2235 0.5375 0.7515 0.032 Uiso 1 1 calc R
H30H H 0.1492 0.4875 0.7211 0.032 Uiso 1 1 calc R
C308 C 0.3016(3) 0.3635(3) 0.74697(19) 0.0325(8) Uani 1 1 d .
H30I H 0.3489 0.3503 0.6884 0.039 Uiso 1 1 calc R
C309 C 0.3767(3) 0.3539(3) 0.80655(19) 0.0357(9) Uani 1 1 d .
H30J H 0.4452 0.2782 0.7971 0.043 Uiso 1 1 calc R
H30K H 0.4050 0.4097 0.7967 0.043 Uiso 1 1 calc R
C310 C 0.3046(3) 0.3745(3) 0.89522(19) 0.0301(8) Uani 1 1 d .
H31C H 0.3530 0.3691 0.9348 0.036 Uiso 1 1 calc R
C311 C 0.2641(3) 0.2862(3) 0.9096(2) 0.0345(9) Uani 1 1 d .
H31D H 0.3325 0.2106 0.9002 0.041 Uiso 1 1 calc R
H31E H 0.2188 0.2976 0.9678 0.041 Uiso 1 1 calc R
C312 C 0.1891(3) 0.2953(2) 0.8505(2) 0.0313(8) Uani 1 1 d .
H31F H 0.1625 0.2376 0.8604 0.038 Uiso 1 1 calc R
C313 C 0.2594(3) 0.2761(2) 0.76085(19) 0.0354(9) Uani 1 1 d .
H31G H 0.2104 0.2829 0.7222 0.042 Uiso 1 1 calc R
H31H H 0.3270 0.1998 0.7499 0.042 Uiso 1 1 calc R
O1 O -0.0330(3) 0.8055(3) 0.53407(18) 0.0747(9) Uani 1 1 d .
C11 C 0.0259(5) 0.8586(5) 0.4957(3) 0.122(2) Uani 1 1 d U
H11G H -0.0198 0.9403 0.5120 0.146 Uiso 1 1 calc R
H11H H 0.0424 0.8449 0.4345 0.146 Uiso 1 1 calc R
C12 C 0.1381(5) 0.8097(5) 0.5239(4) 0.135(2) Uani 1 1 d U
H12A H 0.2064 0.7771 0.4757 0.162 Uiso 1 1 calc R
H12B H 0.1420 0.8678 0.5563 0.162 Uiso 1 1 calc R
C13 C 0.1345(6) 0.7246(5) 0.5748(4) 0.142(2) Uani 1 1 d U
H13A H 0.2079 0.6531 0.5579 0.171 Uiso 1 1 calc R
H13B H 0.1214 0.7476 0.6342 0.171 Uiso 1 1 calc R
C14 C 0.0411(5) 0.7140(5) 0.5609(4) 0.138(2) Uani 1 1 d U
H14A H 0.0707 0.6493 0.5191 0.165 Uiso 1 1 calc R
H14B H 0.0001 0.6993 0.6132 0.165 Uiso 1 1 calc R

loop_
_atom_site_aniso_label
_atom_site_aniso_U_11
_atom_site_aniso_U_22
_atom_site_aniso_U_33
_atom_site_aniso_U_23
_atom_site_aniso_U_13
_atom_site_aniso_U_12
Na 0.0443(9) 0.0476(9) 0.0328(8) 0.0075(7) -0.0128(7) -0.0233(7)
B 0.019(2) 0.019(2) 0.031(2) 0.0079(17) -0.0124(18) -0.0067(17)
O2 0.0526(18) 0.0585(18) 0.0398(17) 0.0178(14) -0.0115(14) -0.0231(15)
S1 0.0276(5) 0.0291(5) 0.0411(6) -0.0053(4) 0.0042(4) -0.0168(4)
S2 0.0251(5) 0.0284(5) 0.0354(5) 0.0142(4) -0.0099(4) -0.0134(4)
S3 0.0329(5) 0.0238(5) 0.0390(5) 0.0003(4) -0.0185(4) -0.0108(4)
N11 0.0187(15) 0.0164(14) 0.0279(16) 0.0009(12) -0.0026(12) -0.0083(12)
N12 0.0245(15) 0.0198(15) 0.0304(16) 0.0028(12) -0.0065(13) -0.0148(13)
N21 0.0228(15) 0.0185(14) 0.0284(16) 0.0081(12) -0.0100(12) -0.0114(12)
N22 0.0196(15) 0.0184(14) 0.0276(15) 0.0068(12) -0.0063(12) -0.0095(12)
N31 0.0195(14) 0.0196(15) 0.0257(15) 0.0015(12) -0.0056(12) -0.0095(12)
N32 0.0206(15) 0.0171(14) 0.0271(15) 0.0029(12) -0.0080(12) -0.0092(12)
C21 0.075(3) 0.048(3) 0.039(2) 0.010(2) -0.019(2) -0.039(2)
C22 0.054(3) 0.051(3) 0.051(3) -0.002(2) -0.009(2) -0.018(2)
C23 0.076(3) 0.083(3) 0.044(3) 0.000(2) -0.017(3) -0.029(3)
C24 0.099(4) 0.056(3) 0.028(3) 0.004(2) -0.014(2) -0.002(3)
O3 0.0536(17) 0.0447(16) 0.0331(15) -0.0007(12) -0.0031(13) -0.0233(14)
C31 0.080(3) 0.071(3) 0.044(3) -0.011(2) -0.005(2) -0.046(3)
C32 0.069(3) 0.052(3) 0.056(3) -0.005(2) -0.011(2) -0.024(2)
C33 0.057(3) 0.039(2) 0.054(3) 0.000(2) -0.025(2) -0.012(2)
C34 0.045(2) 0.047(2) 0.044(2) 0.011(2) -0.017(2) -0.022(2)
C101 0.0214(18) 0.0170(17) 0.031(2) 0.0017(15) -0.0085(15) -0.0086(15)
C102 0.0248(19) 0.0255(19) 0.028(2) 0.0011(15) -0.0017(15) -0.0131(16)
C103 0.028(2) 0.028(2) 0.027(2) -0.0022(15) -0.0003(16) -0.0126(16)
C104 0.0294(19) 0.0163(17) 0.034(2) 0.0022(15) -0.0114(16) -0.0126(15)
C105 0.039(2) 0.0263(19) 0.035(2) 0.0033(16) -0.0099(17) -0.0185(17)
C106 0.038(2) 0.0247(19) 0.035(2) 0.0019(16) -0.0108(17) -0.0151(17)
C107 0.033(2) 0.026(2) 0.060(3) 0.0052(17) -0.0208(19) -0.0169(17)
C108 0.040(2) 0.037(2) 0.090(3) 0.006(2) -0.027(2) -0.024(2)
C109 0.057(3) 0.041(2) 0.084(3) 0.006(2) 0.000(2) -0.037(2)
C110 0.067(3) 0.033(2) 0.048(3) 0.0129(19) -0.013(2) -0.033(2)
C111 0.060(3) 0.025(2) 0.062(3) 0.0152(19) -0.024(2) -0.025(2)
C112 0.053(3) 0.023(2) 0.048(2) 0.0047(17) -0.017(2) -0.0215(18)
C113 0.075(3) 0.035(2) 0.073(3) 0.010(2) -0.038(2) -0.039(2)
C201 0.0196(18) 0.0155(17) 0.0256(18) 0.0056(14) -0.0076(14) -0.0064(14)
C202 0.0263(19) 0.0207(18) 0.0261(19) 0.0097(14) -0.0117(15) -0.0118(15)
C203 0.029(2) 0.0211(18) 0.0273(19) 0.0074(15) -0.0063(16) -0.0117(16)
C204 0.0185(17) 0.0238(18) 0.0264(19) 0.0037(14) -0.0062(14) -0.0112(15)
C205 0.025(2) 0.038(2) 0.030(2) -0.0013(16) -0.0043(16) -0.0151(17)
C206 0.0253(19) 0.0234(19) 0.037(2) 0.0044(15) -0.0059(16) -0.0112(16)
C207 0.027(2) 0.029(2) 0.045(2) 0.0094(17) -0.0079(17) -0.0158(17)
C208 0.029(2) 0.042(2) 0.052(3) 0.0141(18) -0.0111(18) -0.0265(18)
C209 0.034(2) 0.044(2) 0.061(3) -0.004(2) -0.012(2) -0.0247(19)
C210 0.030(2) 0.054(3) 0.034(2) -0.0022(18) -0.0085(17) -0.024(2)
C211 0.026(2) 0.060(3) 0.047(3) 0.021(2) -0.0185(18) -0.027(2)
C212 0.022(2) 0.028(2) 0.057(3) 0.0030(18) -0.0046(18) -0.0080(17)
C213 0.0224(19) 0.043(2) 0.048(2) 0.0039(18) -0.0036(17) -0.0168(18)
C301 0.0206(18) 0.0188(17) 0.0284(19) 0.0050(14) -0.0076(15) -0.0100(15)
C302 0.0249(19) 0.0250(18) 0.0269(19) 0.0000(15) -0.0069(15) -0.0146(16)
C303 0.0246(19) 0.0290(19) 0.0231(19) -0.0005(15) -0.0051(15) -0.0165(16)
C304 0.0185(17) 0.0171(17) 0.0244(18) 0.0037(14) -0.0079(14) -0.0050(14)
C305 0.0237(18) 0.0287(19) 0.030(2) 0.0076(15) -0.0107(15) -0.0148(16)
C306 0.0225(18) 0.0301(19) 0.0245(19) 0.0056(14) -0.0087(15) -0.0131(15)
C307 0.0255(19) 0.0266(19) 0.0264(19) 0.0069(15) -0.0064(15) -0.0115(16)
C308 0.025(2) 0.034(2) 0.029(2) 0.0028(16) -0.0029(16) -0.0080(17)
C309 0.0220(19) 0.034(2) 0.041(2) 0.0051(17) -0.0021(17) -0.0086(16)
C310 0.0225(19) 0.036(2) 0.032(2) 0.0099(16) -0.0131(16) -0.0119(17)
C311 0.031(2) 0.030(2) 0.042(2) 0.0131(17) -0.0155(17) -0.0108(17)
C312 0.032(2) 0.0204(18) 0.046(2) 0.0104(16) -0.0175(18) -0.0134(16)
C313 0.029(2) 0.0243(19) 0.041(2) -0.0023(16) -0.0118(17) -0.0021(16)
O1 0.070(2) 0.076(2) 0.077(2) -0.0149(18) 0.0031(18) -0.043(2)
C11 0.097(4) 0.158(5) 0.113(4) 0.057(3) -0.002(3) -0.075(4)
C12 0.095(4) 0.161(5) 0.190(5) 0.026(4) -0.023(3) -0.099(3)
C13 0.136(4) 0.130(4) 0.135(4) 0.002(3) -0.079(4) -0.023(4)
C14 0.110(5) 0.081(4) 0.183(5) 0.028(4) 0.028(4) -0.041(4)

loop_
_atom_type_symbol
_atom_type_description
_atom_type_scat_dispersion_real
_atom_type_scat_dispersion_imag
_atom_type_scat_source
C C 0.0033 0.0016 'International Tables Vol C Tables 4.2.6.8 and 6.1.1.4'
H H 0.0000 0.0000 'International Tables Vol C Tables 4.2.6.8 and 6.1.1.4'
B B 0.0013 0.0007 'International Tables Vol C Tables 4.2.6.8 and 6.1.1.4'
N N 0.0061 0.0033 'International Tables Vol C Tables 4.2.6.8 and 6.1.1.4'
O O 0.0106 0.0060 'International Tables Vol C Tables 4.2.6.8 and 6.1.1.4'
Na Na 0.0362 0.0249 'International Tables Vol C Tables 4.2.6.8 and 6.1.1.4'
S S 0.1246 0.1234 'International Tables Vol C Tables 4.2.6.8 and 6.1.1.4'

loop_
_geom_angle_atom_site_label_1
_geom_angle_atom_site_label_2
_geom_angle_atom_site_label_3
_geom_angle
O2 Na O1 99.89(12)
O2 Na O3 101.43(10)
O1 Na O3 83.57(10)
O2 Na S1 98.64(8)
O1 Na S1 82.96(8)
O3 Na S1 157.45(8)
O2 Na S2 88.44(7)
O1 Na S2 168.16(10)
O3 Na S2 86.55(7)
S1 Na S2 104.24(4)
O2 Na C14 122.49(14)
O1 Na C14 22.65(12)
O3 Na C14 81.37(14)
S1 Na C14 79.24(14)
S2 Na C14 148.40(11)
O2 Na B 136.66(10)
O1 Na B 114.94(11)
O3 Na B 107.12(9)
S1 Na B 63.12(7)
S2 Na B 62.01(7)
C14 Na B 93.88(15)
H1 B N11 110.0(13)
H1 B N31 109.4(14)
N11 B N31 108.9(2)
H1 B N21 110.4(14)
N11 B N21 108.4(2)
N31 B N21 109.7(2)
H1 B Na 21.3(13)
N11 B Na 92.32(17)
N31 B Na 128.3(2)
N21 B Na 106.86(19)
C21 O2 C24 108.6(3)
C21 O2 Na 119.7(2)
C24 O2 Na 114.6(2)
C101 S1 Na 91.54(10)
C201 S2 Na 105.05(11)
C101 N11 C102 108.0(2)
C101 N11 B 125.5(3)
C102 N11 B 126.2(3)
C101 N12 C103 108.1(2)
C101 N12 C104 127.0(2)
C103 N12 C104 124.9(2)
C201 N21 C202 108.6(2)
C201 N21 B 124.9(2)
C202 N21 B 126.3(2)
C201 N22 C203 107.9(2)
C201 N22 C204 127.1(2)
C203 N22 C204 125.0(2)
C301 N31 C302 109.0(2)
C301 N31 B 123.2(2)
C302 N31 B 127.4(2)
C301 N32 C303 108.7(2)
C301 N32 C304 125.7(2)
C303 N32 C304 125.5(2)
O2 C21 C22 105.1(3)
C23 C22 C21 102.1(3)
C24 C23 C22 104.1(3)
O2 C24 C23 106.7(3)
C31 O3 C34 109.4(3)
C31 O3 Na 126.9(2)
C34 O3 Na 117.66(19)
O3 C31 C32 107.0(3)
C33 C32 C31 103.0(3)
C32 C33 C34 102.6(3)
O3 C34 C33 104.7(3)
N11 C101 N12 107.1(2)
N11 C101 S1 124.2(2)
N12 C101 S1 128.7(2)
C103 C102 N11 108.9(3)
C102 C103 N12 107.8(3)
N12 C104 C107 109.2(2)
N12 C104 C106 110.4(2)
C107 C104 C106 108.1(2)
N12 C104 C105 110.0(2)
C107 C104 C105 110.9(3)
C106 C104 C105 108.2(2)
C110 C105 C104 109.3(3)
C104 C106 C112 110.3(3)
C104 C107 C108 109.6(3)
C109 C108 C113 109.2(3)
C109 C108 C107 109.9(3)
C113 C108 C107 109.1(3)
C110 C109 C108 109.6(3)
C111 C110 C109 109.8(3)
C111 C110 C105 110.0(3)
C109 C110 C105 109.5(3)
C110 C111 C112 109.2(3)
C111 C112 C113 109.0(3)
C111 C112 C106 109.8(3)
C113 C112 C106 109.5(3)
C112 C113 C108 109.4(3)
N21 C201 N22 106.9(2)
N21 C201 S2 123.9(2)
N22 C201 S2 129.2(2)
C203 C202 N21 108.2(3)
C202 C203 N22 108.4(3)
N22 C204 C205 110.3(2)
N22 C204 C206 109.8(2)
C205 C204 C206 111.8(2)
N22 C204 C207 109.0(2)
C205 C204 C207 108.1(2)
C206 C204 C207 107.7(2)
C204 C205 C210 109.6(2)
C204 C206 C212 109.4(2)
C208 C207 C204 109.6(2)
C213 C208 C209 109.6(3)
C213 C208 C207 110.5(3)
C209 C208 C207 109.7(3)
C210 C209 C208 108.5(3)
C209 C210 C211 110.3(3)
C209 C210 C205 109.6(3)
C211 C210 C205 109.1(3)
C212 C211 C210 109.5(3)
C211 C212 C213 110.1(3)
C211 C212 C206 109.2(3)
C213 C212 C206 109.7(3)
C208 C213 C212 108.2(3)
N31 C301 N32 105.9(2)
N31 C301 S3 124.6(2)
N32 C301 S3 129.5(2)
C303 C302 N31 108.7(3)
C302 C303 N32 107.7(3)
N32 C304 C306 110.3(2)
N32 C304 C307 109.4(2)
C306 C304 C307 108.5(2)
N32 C304 C305 110.1(2)
C306 C304 C305 108.0(2)
C307 C304 C305 110.5(2)
C312 C305 C304 109.8(2)
C304 C306 C310 110.2(2)
C304 C307 C308 109.5(2)
C309 C308 C307 109.9(3)
C309 C308 C313 110.2(3)
C307 C308 C313 109.4(3)
C310 C309 C308 109.0(3)
C309 C310 C311 109.0(3)
C309 C310 C306 109.7(2)
C311 C310 C306 109.4(2)
C312 C311 C310 109.8(2)
C311 C312 C313 109.7(3)
C311 C312 C305 109.1(3)
C313 C312 C305 109.7(2)
C312 C313 C308 109.0(2)
C14 O1 C11 108.3(4)
C14 O1 Na 114.5(3)
C11 O1 Na 124.9(3)
O1 C11 C12 105.7(4)
C13 C12 C11 104.7(5)
C14 C13 C12 104.0(5)
O1 C14 C13 111.6(5)
O1 C14 Na 42.8(2)
C13 C14 Na 124.9(5)

loop_
_geom_bond_atom_site_label_1
_geom_bond_atom_site_label_2
_geom_bond_distance
Na O2 2.281(3)
Na O1 2.334(3)
Na O3 2.362(3)
Na S1 2.9902(15)
Na S2 3.0597(15)
Na C14 3.124(6)
Na B 3.142(4)
B H1 1.07(2)
B N11 1.542(4)
B N31 1.544(4)
B N21 1.545(4)
O2 C21 1.429(4)
O2 C24 1.439(4)
S1 C101 1.690(3)
S2 C201 1.693(3)
S3 C301 1.677(3)
N11 C101 1.362(3)
N11 C102 1.379(3)
N12 C101 1.374(3)
N12 C103 1.384(3)
N12 C104 1.491(3)
N21 C201 1.364(3)
N21 C202 1.378(3)
N22 C201 1.367(3)
N22 C203 1.388(3)
N22 C204 1.491(3)
N31 C301 1.367(3)
N31 C302 1.383(3)
N32 C301 1.386(3)
N32 C303 1.389(3)
N32 C304 1.489(3)
C21 C22 1.494(4)
C22 C23 1.487(4)
C23 C24 1.475(5)
O3 C31 1.428(4)
O3 C34 1.434(4)
C31 C32 1.508(4)
C32 C33 1.498(4)
C33 C34 1.510(4)
C102 C103 1.331(4)
C104 C107 1.530(4)
C104 C106 1.531(4)
C104 C105 1.533(4)
C105 C110 1.533(4)
C106 C112 1.533(4)
C107 C108 1.533(4)
C108 C109 1.524(5)
C108 C113 1.530(5)
C109 C110 1.522(5)
C110 C111 1.519(4)
C111 C112 1.523(4)
C112 C113 1.526(4)
C202 C203 1.327(4)
C204 C205 1.513(4)
C204 C206 1.519(4)
C204 C207 1.545(4)
C205 C210 1.532(4)
C206 C212 1.541(4)
C207 C208 1.530(4)
C208 C213 1.526(4)
C208 C209 1.527(4)
C209 C210 1.522(4)
C210 C211 1.526(4)
C211 C212 1.515(4)
C212 C213 1.530(4)
C302 C303 1.331(4)
C304 C306 1.521(4)
C304 C307 1.526(4)
C304 C305 1.537(4)
C305 C312 1.526(4)
C306 C310 1.536(4)
C307 C308 1.528(4)
C308 C309 1.523(4)
C308 C313 1.531(4)
C309 C310 1.516(4)
C310 C311 1.527(4)
C311 C312 1.517(4)
C312 C313 1.525(4)
O1 C14 1.323(6)
O1 C11 1.357(5)
C11 C12 1.513(6)
C12 C13 1.433(7)
C13 C14 1.393(7)

loop_
_platon_squeeze_void_nr
_platon_squeeze_void_average_x
_platon_squeeze_void_average_y
_platon_squeeze_void_average_z
_platon_squeeze_void_volume
_platon_squeeze_void_count_electrons
_platon_squeeze_void_content
1 0.500 0.500 0.500 152 43 ' '
